data_1550406
loop_
_publ_author_name
'Bakewell, Clare'
'White, Andrew J. P.'
'Crimmin, Mark Richard'

_publ_section_title
;
 Reversible Alkene Binding and Allylic C--H Activation with an
 Aluminium(I) Complex
;
_journal_name_full 'Chemical Science'
_journal_paper_doi 10.1039/C8SC04865G
_journal_year 2019
_chemical_formula_moiety 'C31 H45 Al N2'
_chemical_formula_sum 'C31 H45 Al N2'
_chemical_formula_weight 472.67
_space_group_crystal_system monoclinic
_space_group_IT_number 14
_space_group_name_Hall '-P 2yn'
_space_group_name_H-M_alt 'P 1 21/n 1'
_symmetry_space_group_name_Hall '-P 2yn'
_symmetry_space_group_name_H-M 'P 1 21/n 1'
_atom_sites_solution_hydrogens geom
_atom_sites_solution_primary direct
_audit_creation_date 2018-09-27
_audit_creation_method
;
Olex2 1.2
(compiled May 18 2018 14:05:52 for OlexSys, GUI svn.r5506)
;
_audit_update_record
;
2018-09-27 deposited with the CCDC.
2019-01-07 downloaded from the CCDC.
;
_cell_angle_alpha 90
_cell_angle_beta 104.507(4)
_cell_angle_gamma 90
_cell_formula_units_Z 4
_cell_length_a 12.3658(5)
_cell_length_b 17.1209(6)
_cell_length_c 14.0230(5)
_cell_measurement_reflns_used 2817
_cell_measurement_temperature 172.95(10)
_cell_measurement_theta_max 27.9020
_cell_measurement_theta_min 2.8260
_cell_volume 2874.20(19)
_computing_cell_refinement 'CrysAlisPro 1.171.38.46 (Rigaku OD, 2015)'
_computing_data_collection 'CrysAlisPro 1.171.38.46 (Rigaku OD, 2015)'
_computing_data_reduction 'CrysAlisPro 1.171.38.46 (Rigaku OD, 2015)'
_computing_molecular_graphics 'Olex2 (Dolomanov et al., 2009)'
_computing_publication_material 'Olex2 (Dolomanov et al., 2009)'
_computing_structure_refinement 'ShelXL (Sheldrick, 2015)'
_computing_structure_solution 'ShelXS (Sheldrick, 2008)'
_diffrn_ambient_environment N~2~
_diffrn_ambient_temperature 172.95(10)
_diffrn_detector 'CCD plate'
_diffrn_detector_area_resol_mean 16.0382
_diffrn_detector_type Eos
_diffrn_measured_fraction_theta_full 0.992
_diffrn_measured_fraction_theta_max 0.820
_diffrn_measurement_details
;
List of Runs (angles in degrees, time in seconds):

  # Type    Start    End  Width  t~exp~   \w     \q     \k     \f   Frames
#--------------------------------------------------------------------------
  1  \w    -35.00  53.00   1.00    2.65    --  -13.33  19.00 120.00   88
  2  \w    -40.00  42.00   1.00    2.65    --  -13.33  19.00-120.00   82
;
_diffrn_measurement_device 'four-circle diffractometer'
_diffrn_measurement_device_type 'Xcalibur, Eos'
_diffrn_measurement_method '\w scans'
_diffrn_orient_matrix_type 'CrysAlisPro convention (1999,Acta A55,543-557)'
_diffrn_orient_matrix_UB_11 -0.0518165000
_diffrn_orient_matrix_UB_12 -0.0009475000
_diffrn_orient_matrix_UB_13 -0.0359118000
_diffrn_orient_matrix_UB_21 -0.0159013000
_diffrn_orient_matrix_UB_22 -0.0334914000
_diffrn_orient_matrix_UB_23 0.0229956000
_diffrn_orient_matrix_UB_31 -0.0238839000
_diffrn_orient_matrix_UB_32 0.0243599000
_diffrn_orient_matrix_UB_33 0.0302116000
_diffrn_radiation_monochromator graphite
_diffrn_radiation_probe x-ray
_diffrn_radiation_type MoK\a
_diffrn_radiation_wavelength 0.71073
_diffrn_reflns_av_R_equivalents 0.0242
_diffrn_reflns_av_unetI/netI 0.0456
_diffrn_reflns_Laue_measured_fraction_full 0.992
_diffrn_reflns_Laue_measured_fraction_max 0.820
_diffrn_reflns_limit_h_max 16
_diffrn_reflns_limit_h_min -15
_diffrn_reflns_limit_k_max 21
_diffrn_reflns_limit_k_min -22
_diffrn_reflns_limit_l_max 18
_diffrn_reflns_limit_l_min -11
_diffrn_reflns_number 10315
_diffrn_reflns_point_group_measured_fraction_full 0.992
_diffrn_reflns_point_group_measured_fraction_max 0.820
_diffrn_reflns_theta_full 25.242
_diffrn_reflns_theta_max 28.163
_diffrn_reflns_theta_min 2.535
_diffrn_source 'fine-focus sealed X-ray tube'
_diffrn_source_type 'Enhance (Mo) X-ray Source'
_exptl_absorpt_coefficient_mu 0.091
_exptl_absorpt_correction_T_max 0.965
_exptl_absorpt_correction_T_min 0.918
_exptl_absorpt_correction_type analytical
_exptl_absorpt_process_details
;
CrysAlisPro 1.171.38.46 (Rigaku Oxford Diffraction, 2015)
Analytical numeric absorption correction using a multifaceted crystal
            model based on expressions derived by R.C. Clark & J.S. Reid.
(Clark, R. C. & Reid, J. S. (1995). Acta Cryst. A51, 887-897)
Empirical absorption correction using spherical harmonics,
 implemented in SCALE3 ABSPACK scaling algorithm.
;
_exptl_crystal_colour orange
_exptl_crystal_colour_primary orange
_exptl_crystal_density_diffrn 1.092
_exptl_crystal_description block
_exptl_crystal_F_000 1032
_exptl_crystal_size_max 0.754
_exptl_crystal_size_mid 0.473
_exptl_crystal_size_min 0.235
_refine_diff_density_max 0.223
_refine_diff_density_min -0.274
_refine_diff_density_rms 0.050
_refine_ls_extinction_method none
_refine_ls_goodness_of_fit_ref 1.056
_refine_ls_hydrogen_treatment constr
_refine_ls_matrix_type full
_refine_ls_number_parameters 317
_refine_ls_number_reflns 5791
_refine_ls_number_restraints 0
_refine_ls_restrained_S_all 1.056
_refine_ls_R_factor_all 0.0645
_refine_ls_R_factor_gt 0.0465
_refine_ls_shift/su_max 0.001
_refine_ls_shift/su_mean 0.000
_refine_ls_structure_factor_coef Fsqd
_refine_ls_weighting_details 'w=1/[\s^2^(Fo^2^)+(0.0564P)^2^+0.6637P] where P=(Fo^2^+2Fc^2^)/3'
_refine_ls_weighting_scheme calc
_refine_ls_wR_factor_gt 0.1147
_refine_ls_wR_factor_ref 0.1255
_reflns_Friedel_coverage 0.000
_reflns_number_gt 4461
_reflns_number_total 5791
_reflns_threshold_expression 'I > 2\s(I)'
_cod_data_source_file c8sc04865g2.cif
_cod_data_source_block 2b
_cod_original_cell_volume 2874.20(18)
_cod_database_code 1550406
_shelx_shelxl_version_number 2016/6
_chemical_oxdiff_formula 'C31 H45 Al N2 '
_chemical_oxdiff_usercomment CB551
_shelx_space_group_comment
;
The symmetry employed for this shelxl refinement is uniquely defined
by the following loop, which should always be used as a source of
symmetry information in preference to the above space-group names.
They are only intended as comments.
;
_reflns_odcompleteness_completeness 99.11
_reflns_odcompleteness_iscentric 1
_reflns_odcompleteness_theta 24.97
_olex2_refinement_description
;
1. Fixed Uiso
 At 1.2 times of:
  All C(H) groups, All C(H,H) groups
 At 1.5 times of:
  All C(H,H,H) groups
2.a Ternary CH refined with riding coordinates:
 C25(H25), C13(H13), C28(H28), C16(H16)
2.b Secondary CH2 refined with riding coordinates:
 C30(H30A,H30B), C31(H31A,H31B)
2.c Aromatic/amide H refined with riding coordinates:
 C3(H3), C10(H10), C20(H20), C22(H22), C9(H9), C8(H8), C21(H21)
2.d Idealised Me refined as rotating group:
 C5(H5A,H5B,H5C), C1(H1A,H1B,H1C), C29(H29A,H29B,H29C), C15(H15A,H15B,H15C),
 C17(H17A,H17B,H17C), C26(H26A,H26B,H26C), C24(H24A,H24B,H24C), C14(H14A,H14B,
 H14C), C12(H12A,H12B,H12C), C27(H27A,H27B,H27C)
;
_olex2_submission_special_instructions 'No special instructions were received'
_oxdiff_exptl_absorpt_empirical_details
;
Empirical correction (ABSPACK) includes:
- Absorption correction using spherical harmonics
- Frame scaling
;
_oxdiff_exptl_absorpt_empirical_full_max 1.043
_oxdiff_exptl_absorpt_empirical_full_min 0.952

loop_
_space_group_symop_operation_xyz
'x, y, z'
'-x+1/2, y+1/2, -z+1/2'
'-x, -y, -z'
'x-1/2, -y-1/2, z-1/2'

loop_
_atom_site_label
_atom_site_type_symbol
_atom_site_fract_x
_atom_site_fract_y
_atom_site_fract_z
_atom_site_U_iso_or_equiv
_atom_site_adp_type
_atom_site_occupancy
_atom_site_site_symmetry_order
_atom_site_calc_flag
_atom_site_refinement_flags_posn
Al1 Al 0.78796(4) 0.11235(3) 0.23049(3) 0.01966(13) Uani 1 1 d .
N1 N 0.83240(10) 0.18293(8) 0.14485(9) 0.0198(3) Uani 1 1 d .
N2 N 0.77018(10) 0.18437(7) 0.32740(9) 0.0190(3) Uani 1 1 d .
C3 C 0.80375(13) 0.29690(9) 0.23648(11) 0.0219(3) Uani 1 1 d .
H3 H 0.800828 0.351173 0.234735 0.026 Uiso 1 1 calc R
C4 C 0.77917(12) 0.26169(9) 0.31860(11) 0.0201(3) Uani 1 1 d .
C19 C 0.64616(14) 0.12228(10) 0.41830(12) 0.0252(4) Uani 1 1 d .
C2 C 0.83206(12) 0.26088(9) 0.15699(11) 0.0211(3) Uani 1 1 d .
C7 C 0.80210(14) 0.12347(10) -0.02029(12) 0.0265(4) Uani 1 1 d .
C18 C 0.75327(13) 0.14990(9) 0.41718(11) 0.0212(3) Uani 1 1 d .
C6 C 0.87630(13) 0.15026(9) 0.06653(11) 0.0218(3) Uani 1 1 d .
C5 C 0.76634(15) 0.31492(10) 0.40050(12) 0.0305(4) Uani 1 1 d .
H5A H 0.722873 0.289199 0.439101 0.046 Uiso 1 1 calc GR
H5B H 0.729243 0.362046 0.372997 0.046 Uiso 1 1 calc GR
H5C H 0.838738 0.327461 0.441646 0.046 Uiso 1 1 calc GR
C11 C 0.99288(14) 0.14284(10) 0.08102(12) 0.0254(4) Uani 1 1 d .
C10 C 1.03243(15) 0.10890(10) 0.00614(14) 0.0327(4) Uani 1 1 d .
H10 H 1.108976 0.102484 0.014904 0.039 Uiso 1 1 calc R
C23 C 0.84529(14) 0.13987(10) 0.49806(12) 0.0276(4) Uani 1 1 d .
C1 C 0.86594(16) 0.31312(10) 0.08295(13) 0.0322(4) Uani 1 1 d .
H1A H 0.945288 0.309951 0.091397 0.048 Uiso 1 1 calc GR
H1B H 0.845499 0.366063 0.092735 0.048 Uiso 1 1 calc GR
H1C H 0.828601 0.296634 0.017560 0.048 Uiso 1 1 calc GR
C20 C 0.63509(16) 0.08322(11) 0.50246(14) 0.0360(4) Uani 1 1 d .
H20 H 0.565204 0.064793 0.505253 0.043 Uiso 1 1 calc R
C30 C 0.70343(15) 0.01736(10) 0.20146(15) 0.0347(4) Uani 1 1 d .
H30A H 0.652167 0.005343 0.241655 0.042 Uiso 1 1 calc R
H30B H 0.676071 0.003307 0.132608 0.042 Uiso 1 1 calc R
C22 C 0.82879(16) 0.09959(11) 0.58002(14) 0.0383(5) Uani 1 1 d .
H22 H 0.888854 0.091889 0.634286 0.046 Uiso 1 1 calc R
C25 C 0.96084(14) 0.17074(11) 0.49956(13) 0.0334(4) Uani 1 1 d .
H25 H 0.953170 0.205398 0.442638 0.040 Uiso 1 1 calc R
C9 C 0.96076(17) 0.08454(11) -0.08085(14) 0.0371(5) Uani 1 1 d .
H9 H 0.989088 0.063110 -0.130528 0.044 Uiso 1 1 calc R
C8 C 0.84731(16) 0.09210(11) -0.09373(13) 0.0335(4) Uani 1 1 d .
H8 H 0.799565 0.075940 -0.152730 0.040 Uiso 1 1 calc R
C31 C 0.83188(15) 0.00500(11) 0.24974(16) 0.0403(5) Uani 1 1 d .
H31A H 0.876600 -0.016073 0.207990 0.048 Uiso 1 1 calc R
H31B H 0.852700 -0.014037 0.317014 0.048 Uiso 1 1 calc R
C13 C 0.67629(15) 0.12788(12) -0.03839(13) 0.0385(5) Uani 1 1 d .
H13 H 0.658846 0.142352 0.023711 0.046 Uiso 1 1 calc R
C28 C 0.54555(14) 0.13759(11) 0.33279(13) 0.0302(4) Uani 1 1 d .
H28 H 0.571861 0.139177 0.272449 0.036 Uiso 1 1 calc R
C29 C 0.49269(17) 0.21663(12) 0.34344(15) 0.0433(5) Uani 1 1 d .
H29A H 0.471204 0.218186 0.404628 0.065 Uiso 1 1 calc GR
H29B H 0.427908 0.223985 0.289796 0.065 Uiso 1 1 calc GR
H29C H 0.545702 0.257425 0.342615 0.065 Uiso 1 1 calc GR
C16 C 1.07575(14) 0.16887(11) 0.17528(13) 0.0306(4) Uani 1 1 d .
H16 H 1.035928 0.202264 0.211930 0.037 Uiso 1 1 calc R
C21 C 0.72536(17) 0.07120(12) 0.58177(14) 0.0425(5) Uani 1 1 d .
H21 H 0.716201 0.043849 0.636509 0.051 Uiso 1 1 calc R
C15 C 1.12199(16) 0.09865(12) 0.24014(15) 0.0412(5) Uani 1 1 d .
H15A H 1.061500 0.070602 0.255899 0.062 Uiso 1 1 calc GR
H15B H 1.172554 0.116457 0.299790 0.062 Uiso 1 1 calc GR
H15C H 1.160923 0.064801 0.205453 0.062 Uiso 1 1 calc GR
C17 C 1.17186(16) 0.21649(14) 0.15386(17) 0.0489(6) Uani 1 1 d .
H17A H 1.216874 0.183363 0.124135 0.073 Uiso 1 1 calc GR
H17B H 1.216916 0.237488 0.214316 0.073 Uiso 1 1 calc GR
H17C H 1.142033 0.258480 0.109718 0.073 Uiso 1 1 calc GR
C26 C 1.03989(17) 0.10485(13) 0.48876(17) 0.0492(6) Uani 1 1 d .
H26A H 1.047929 0.069222 0.542949 0.074 Uiso 1 1 calc GR
H26B H 1.111558 0.126269 0.488480 0.074 Uiso 1 1 calc GR
H26C H 1.009955 0.077593 0.428061 0.074 Uiso 1 1 calc GR
C24 C 1.00960(18) 0.21904(14) 0.59207(16) 0.0529(6) Uani 1 1 d .
H24A H 0.956944 0.258504 0.599015 0.079 Uiso 1 1 calc GR
H24B H 1.077672 0.243401 0.586508 0.079 Uiso 1 1 calc GR
H24C H 1.024778 0.185546 0.648778 0.079 Uiso 1 1 calc GR
C14 C 0.6276(2) 0.19052(17) -0.11471(17) 0.0667(8) Uani 1 1 d .
H14A H 0.657580 0.240592 -0.090900 0.100 Uiso 1 1 calc GR
H14B H 0.547832 0.191415 -0.125836 0.100 Uiso 1 1 calc GR
H14C H 0.646975 0.178897 -0.175352 0.100 Uiso 1 1 calc GR
C12 C 0.62024(19) 0.04903(17) -0.07167(18) 0.0678(8) Uani 1 1 d .
H12A H 0.625742 0.037759 -0.137356 0.102 Uiso 1 1 calc GR
H12B H 0.542991 0.051395 -0.070609 0.102 Uiso 1 1 calc GR
H12C H 0.656962 0.008660 -0.027867 0.102 Uiso 1 1 calc GR
C27 C 0.45670(17) 0.07346(14) 0.32008(17) 0.0526(6) Uani 1 1 d .
H27A H 0.491403 0.023312 0.319978 0.079 Uiso 1 1 calc GR
H27B H 0.401921 0.080930 0.258818 0.079 Uiso 1 1 calc GR
H27C H 0.421084 0.075942 0.373473 0.079 Uiso 1 1 calc GR

loop_
_atom_site_aniso_label
_atom_site_aniso_U_11
_atom_site_aniso_U_22
_atom_site_aniso_U_33
_atom_site_aniso_U_23
_atom_site_aniso_U_13
_atom_site_aniso_U_12
Al1 0.0219(2) 0.0174(2) 0.0202(3) -0.00061(19) 0.00608(19) -0.00056(19)
N1 0.0202(6) 0.0217(7) 0.0186(7) -0.0004(5) 0.0068(5) 0.0019(6)
N2 0.0199(6) 0.0197(7) 0.0177(7) 0.0007(5) 0.0055(5) -0.0029(5)
C3 0.0254(8) 0.0160(8) 0.0253(9) 0.0007(6) 0.0079(7) 0.0015(6)
C4 0.0182(7) 0.0209(8) 0.0208(8) -0.0016(6) 0.0041(6) -0.0001(6)
C19 0.0284(9) 0.0238(9) 0.0257(9) -0.0044(7) 0.0109(7) -0.0064(7)
C2 0.0193(7) 0.0225(8) 0.0213(8) 0.0031(7) 0.0044(6) 0.0009(7)
C7 0.0327(9) 0.0262(9) 0.0210(8) 0.0011(7) 0.0074(7) 0.0042(7)
C18 0.0264(8) 0.0187(8) 0.0203(8) -0.0014(6) 0.0090(7) -0.0042(7)
C6 0.0286(8) 0.0194(8) 0.0199(8) 0.0028(6) 0.0107(7) 0.0032(7)
C5 0.0419(10) 0.0243(9) 0.0289(9) -0.0037(7) 0.0156(8) -0.0018(8)
C11 0.0269(8) 0.0238(9) 0.0279(9) 0.0038(7) 0.0112(7) 0.0029(7)
C10 0.0323(9) 0.0332(10) 0.0390(11) 0.0051(8) 0.0207(8) 0.0070(8)
C23 0.0315(9) 0.0272(9) 0.0233(9) 0.0026(7) 0.0052(7) -0.0062(7)
C1 0.0443(11) 0.0263(9) 0.0308(10) 0.0068(8) 0.0183(8) 0.0028(8)
C20 0.0382(10) 0.0375(10) 0.0366(11) 0.0015(9) 0.0177(9) -0.0146(9)
C30 0.0347(10) 0.0249(9) 0.0434(11) -0.0049(8) 0.0077(9) -0.0039(8)
C22 0.0422(11) 0.0427(12) 0.0268(10) 0.0084(8) 0.0023(8) -0.0090(9)
C25 0.0283(9) 0.0410(11) 0.0277(9) 0.0069(8) 0.0008(8) -0.0082(8)
C9 0.0523(12) 0.0351(10) 0.0308(10) -0.0015(8) 0.0235(9) 0.0091(9)
C8 0.0457(11) 0.0330(10) 0.0222(9) -0.0033(8) 0.0094(8) 0.0058(9)
C31 0.0371(10) 0.0261(10) 0.0536(13) 0.0027(9) 0.0034(9) 0.0044(8)
C13 0.0306(10) 0.0589(13) 0.0235(9) -0.0069(9) 0.0021(8) 0.0045(9)
C28 0.0237(8) 0.0397(10) 0.0292(9) -0.0047(8) 0.0107(7) -0.0065(8)
C29 0.0385(11) 0.0510(13) 0.0398(12) -0.0009(10) 0.0086(9) 0.0054(10)
C16 0.0220(8) 0.0369(10) 0.0339(10) -0.0024(8) 0.0088(7) 0.0008(8)
C21 0.0563(13) 0.0444(12) 0.0290(10) 0.0105(9) 0.0152(9) -0.0130(10)
C15 0.0356(10) 0.0488(12) 0.0361(11) 0.0047(9) 0.0033(9) 0.0014(9)
C17 0.0323(11) 0.0577(14) 0.0562(14) 0.0040(11) 0.0101(10) -0.0095(10)
C26 0.0352(11) 0.0600(14) 0.0505(13) 0.0099(11) 0.0071(10) 0.0012(10)
C24 0.0444(12) 0.0653(15) 0.0428(12) -0.0077(11) -0.0006(10) -0.0213(11)
C14 0.0554(14) 0.093(2) 0.0466(14) 0.0055(13) 0.0030(11) 0.0371(14)
C12 0.0487(13) 0.095(2) 0.0556(15) -0.0252(14) 0.0047(12) -0.0236(14)
C27 0.0333(11) 0.0572(14) 0.0623(15) -0.0084(12) 0.0022(10) -0.0162(10)

loop_
_atom_type_symbol
_atom_type_description
_atom_type_scat_dispersion_real
_atom_type_scat_dispersion_imag
_atom_type_scat_source
C C 0.0033 0.0016 'International Tables Vol C Tables 4.2.6.8 and 6.1.1.4'
H H 0.0000 0.0000 'International Tables Vol C Tables 4.2.6.8 and 6.1.1.4'
Al Al 0.0645 0.0514 'International Tables Vol C Tables 4.2.6.8 and 6.1.1.4'
N N 0.0061 0.0033 'International Tables Vol C Tables 4.2.6.8 and 6.1.1.4'

loop_
_exptl_crystal_face_index_h
_exptl_crystal_face_index_k
_exptl_crystal_face_index_l
_exptl_crystal_face_perp_dist
0 -11 -17 0.2657
16 -10 -2 0.3918
-13 14 10 0.1970
-16 9 1 0.1920
-2 24 -1 0.0901
1 -24 3 0.1201
5 17 -13 0.2324
5 -23 -4 0.2069
-3 20 -9 0.1597
7 -22 -1 0.2092
-3 -2 -18 0.2800
-1 -15 -15 0.2399
-1 -23 -5 0.1715
10 20 -5 0.2468
1 -11 17 0.1805
1 19 11 0.0957
11 16 4 0.2652
14 14 1 0.3083
17 -3 -10 0.4631
0 22 8 0.0617
8 22 0 0.1602

loop_
_geom_angle_atom_site_label_1
_geom_angle_atom_site_label_2
_geom_angle_atom_site_label_3
_geom_angle
N1 Al1 N2 98.36(6)
N1 Al1 C30 129.74(8)
N1 Al1 C31 126.05(8)
N2 Al1 C30 123.37(7)
N2 Al1 C31 127.23(8)
C31 Al1 C30 48.54(8)
C2 N1 Al1 123.09(10)
C2 N1 C6 119.40(13)
C6 N1 Al1 117.36(10)
C4 N2 Al1 123.56(10)
C4 N2 C18 121.06(13)
C18 N2 Al1 115.25(10)
C2 C3 C4 128.15(15)
N2 C4 C3 122.89(14)
N2 C4 C5 120.13(13)
C3 C4 C5 116.95(14)
C18 C19 C28 121.28(14)
C20 C19 C18 117.54(16)
C20 C19 C28 121.13(15)
N1 C2 C3 123.34(14)
N1 C2 C1 119.43(14)
C3 C2 C1 117.22(14)
C6 C7 C13 123.32(15)
C8 C7 C6 117.99(15)
C8 C7 C13 118.68(16)
C19 C18 N2 119.05(14)
C23 C18 N2 119.17(13)
C23 C18 C19 121.63(15)
C7 C6 N1 119.59(14)
C7 C6 C11 121.16(14)
C11 C6 N1 119.18(14)
C6 C11 C16 122.70(14)
C10 C11 C6 117.95(16)
C10 C11 C16 119.34(15)
C9 C10 C11 121.58(16)
C18 C23 C25 122.61(14)
C22 C23 C18 118.00(16)
C22 C23 C25 119.39(16)
C21 C20 C19 121.56(16)
C31 C30 Al1 65.58(9)
C21 C22 C23 121.14(17)
C23 C25 C26 111.44(16)
C23 C25 C24 111.69(15)
C26 C25 C24 110.98(17)
C8 C9 C10 119.72(16)
C9 C8 C7 121.54(17)
C30 C31 Al1 65.89(9)
C7 C13 C14 111.10(17)
C7 C13 C12 111.94(17)
C14 C13 C12 109.61(19)
C19 C28 C29 111.22(15)
C19 C28 C27 112.95(16)
C29 C28 C27 109.55(16)
C11 C16 C15 110.87(15)
C11 C16 C17 111.86(15)
C15 C16 C17 110.01(16)
C22 C21 C20 120.10(17)

loop_
_geom_bond_atom_site_label_1
_geom_bond_atom_site_label_2
_geom_bond_distance
Al1 N1 1.8801(13)
Al1 N2 1.8882(13)
Al1 C30 1.9209(18)
Al1 C31 1.9163(19)
N1 C2 1.346(2)
N1 C6 1.4535(19)
N2 C4 1.337(2)
N2 C18 1.4523(19)
C3 C4 1.399(2)
C3 C2 1.393(2)
C4 C5 1.505(2)
C19 C18 1.410(2)
C19 C20 1.393(2)
C19 C28 1.519(2)
C2 C1 1.507(2)
C7 C6 1.405(2)
C7 C8 1.396(2)
C7 C13 1.514(2)
C18 C23 1.401(2)
C6 C11 1.410(2)
C11 C10 1.392(2)
C11 C16 1.522(2)
C10 C9 1.380(3)
C23 C22 1.398(2)
C23 C25 1.519(2)
C20 C21 1.380(3)
C30 C31 1.577(2)
C22 C21 1.374(3)
C25 C26 1.525(3)
C25 C24 1.529(3)
C9 C8 1.375(3)
C13 C14 1.528(3)
C13 C12 1.536(3)
C28 C29 1.526(3)
C28 C27 1.532(3)
C16 C15 1.529(3)
C16 C17 1.532(3)

loop_
_exptl_oxdiff_crystal_face_indexfrac_h
_exptl_oxdiff_crystal_face_indexfrac_k
_exptl_oxdiff_crystal_face_indexfrac_l
_exptl_oxdiff_crystal_face_x
_exptl_oxdiff_crystal_face_y
_exptl_oxdiff_crystal_face_z
-0.0111 -10.9891 -16.9852 0.6210 -0.0224 -0.7806
15.9910 -9.9936 -2.0046 -0.7471 0.0343 -0.6859
-12.9871 13.9891 9.9965 0.3007 -0.0321 0.9530
-15.9918 8.9945 1.0055 0.7840 -0.0238 0.6314
-1.9925 23.9843 -0.9968 0.1163 -0.7945 0.6017
0.9937 -23.9847 2.9954 -0.1363 0.8564 -0.5175
4.9977 16.9912 -12.9888 0.1914 -0.9472 -0.0979
4.9896 -22.9840 -3.9996 -0.0931 0.5985 -0.7999
-2.9971 19.9887 -8.9894 0.4592 -0.8285 0.2869
6.9907 -21.9854 -1.0030 -0.3054 0.6021 -0.7328
-3.0079 -1.9947 -17.9826 0.8035 -0.2989 -0.5200
-1.0111 -14.9868 -14.9869 0.6048 0.1734 -0.7937
-1.0090 -22.9836 -4.9965 0.2535 0.6709 -0.6867
10.0007 19.9873 -4.9978 -0.3577 -0.9434 0.0970
1.0041 -10.9963 16.9834 -0.6515 0.7429 0.2212
1.0105 18.9850 10.9908 -0.4650 -0.3992 0.7704
11.0033 15.9880 3.9934 -0.7287 -0.6186 0.2473
14.0003 13.9899 0.9949 -0.7744 -0.6683 0.0365
16.9892 -2.9966 -9.9972 -0.5185 -0.3997 -0.7808
0.0103 21.9836 7.9941 -0.3084 -0.5526 0.7768
8.0042 21.9850 -0.0015 -0.4355 -0.8636 0.3443
